data_1571407
loop_
_publ_author_name
'Chen, Long'
'Qu, Ge'
'Cai, Zhiqiang'
'Yuan, Bo'
'Sun, Zhoutong'

_publ_section_title
;
 Synthesis of a sacubitril precursor via the construction of one-pot
 chemoenzymatic cascades
;
_journal_issue 10
_journal_name_full 'Catalysis Science &amp; Technology'
_journal_page_first 2817
_journal_page_last 2824
_journal_paper_doi 10.1039/D4CY00145A
_journal_volume 14
_journal_year 2024
_chemical_absolute_configuration ad
_chemical_formula_moiety 'C18 H19 N O'
_chemical_formula_sum 'C18 H19 N O'
_chemical_formula_weight 265.34
_chemical_name_systematic (3R,5S)-5-([1,1'-biphenyl]-4-ylmethyl)-3-methylpyrrolidin-2-one
_space_group_crystal_system monoclinic
_space_group_IT_number 4
_space_group_name_Hall 'P 2yb'
_space_group_name_H-M_alt 'P 1 21 1'
_atom_sites_solution_hydrogens geom
_atom_sites_solution_primary iterative
_audit_creation_date 2024-01-31
_audit_creation_method
;
Olex2 1.5
(compiled 2023.08.24 svn.re1ec1418 for OlexSys, GUI svn.r6817)
;
_audit_update_record
;
2024-01-31 deposited with the CCDC.	2024-04-05 downloaded from the CCDC.
;
_cell_angle_alpha 90
_cell_angle_beta 92.902(2)
_cell_angle_gamma 90
_cell_formula_units_Z 4
_cell_length_a 10.6039(3)
_cell_length_b 8.8338(2)
_cell_length_c 15.3191(3)
_cell_measurement_reflns_used 14366
_cell_measurement_temperature 100.01(10)
_cell_measurement_theta_max 74.1090
_cell_measurement_theta_min 2.8770
_cell_volume 1433.14(6)
_computing_cell_refinement 'CrysAlisPro 1.171.41.122a (Rigaku OD, 2021)'
_computing_data_collection 'CrysAlisPro 1.171.41.122a (Rigaku OD, 2021)'
_computing_data_reduction 'CrysAlisPro 1.171.41.122a (Rigaku OD, 2021)'
_computing_molecular_graphics 'Olex2 1.5 (Dolomanov et al., 2009)'
_computing_publication_material 'Olex2 1.5 (Dolomanov et al., 2009)'
_computing_structure_refinement 'SHELXL 2019/3 (Sheldrick, 2015)'
_computing_structure_solution 'olex2.solve 1.5 (Bourhis et al., 2015)'
_diffrn_ambient_environment N~2~
_diffrn_ambient_temperature 100.01(10)
_diffrn_detector 'Hybrid Pixel Array Detector'
_diffrn_detector_area_resol_mean 10.0000
_diffrn_detector_type 'HyPix-Arc 150'
_diffrn_measured_fraction_theta_full 0.999
_diffrn_measured_fraction_theta_max 0.966
_diffrn_measurement_details
;
List of Runs (angles in degrees, time in seconds):

  # Type    Start    End  Width  t~exp~   \w     \q     \k     \f   Frames
#--------------------------------------------------------------------------
  1  \w     72.00 118.00   0.50    0.50    --   65.76  30.00   0.00   92
  2  \w     72.00 118.00   0.50    0.50    --   65.76  30.00 -30.00   92
  3  \w     92.00 138.00   0.50    0.50    --   85.77  30.00  30.00   92
  4  \w     61.00 107.00   0.50    0.50    --   54.62  30.00 -60.00   92
  5  \w     61.00 107.00   0.50    0.50    --   54.62  30.00-120.00   92
  6  \w     92.00 138.00   0.50    0.50    --   85.77  30.00-180.00   92
  7  \w     92.00 138.00   0.50    0.50    --   85.77  30.00-120.00   92
  8  \w     92.00 138.00   0.50    0.50    --   85.77  30.00  90.00   92
  9  \w     85.00 131.00   0.50    0.50    --   78.60  30.00 120.00   92
 10  \w     61.00 107.00   0.50    0.50    --   54.62  30.00  60.00   92
 11  \w    -97.00 -28.00   0.50    0.50    --  -77.41 111.00 -60.00  138
 12  \w    -96.00 -33.00   0.50    0.50    --  -82.00 111.00 -90.00  126
 13  \w    -97.00 -28.00   0.50    0.50    --  -77.41 111.00 -30.00  138
 14  \w    -97.00 -28.00   0.50    0.50    --  -77.41 111.00-120.00  138
 15  \w    -97.00 -28.00   0.50    0.50    --  -77.41 111.00   0.00  138
 16  \w    -97.00 -28.00   0.50    0.50    --  -77.41 111.00-180.00  138
 17  \w    -97.00 -28.00   0.50    0.50    --  -77.41 111.00  30.00  138
 18  \w    -97.00 -28.00   0.50    0.50    --  -77.41 111.00  60.00  138
 19  \w    -96.00 -33.00   0.50    0.50    --  -82.00 111.00 120.00  126
 20  \w    -97.00 -28.00   0.50    0.50    --  -77.41 111.00 150.00  138
 21  \w   -129.00 -41.00   0.50    0.50    --  -77.41 -15.00 120.00  176
 22  \w   -110.00 -65.00   0.50    0.50    --  -57.84 -30.00 120.00   90
 23  \w   -110.00 -65.00   0.50    0.50    --  -57.84 -30.00 150.00   90
 24  \w   -134.00 -89.00   0.50    0.50    --  -82.00 -30.00  90.00   90
 25  \w   -134.00 -89.00   0.50    0.50    --  -82.00 -30.00  30.00   90
 26  \w   -134.00 -89.00   0.50    0.50    --  -82.00 -30.00 120.00   90
 27  \w   -134.00 -89.00   0.50    0.50    --  -82.00 -30.00   0.00   90
 28  \w   -110.00 -65.00   0.50    0.50    --  -57.84 -30.00  30.00   90
 29  \w   -130.00 -85.00   0.50    0.50    --  -77.41 -30.00 -90.00   90
 30  \w   -134.00 -89.00   0.50    0.50    --  -82.00 -30.00-120.00   90
 31  \w   -134.00 -89.00   0.50    0.50    --  -82.00 -30.00-150.00   90
 32  \w   -110.00 -65.00   0.50    0.50    --  -57.84 -30.00-150.00   90
 33  \w   -134.00 -46.00   0.50    0.50    --  -82.00 -15.00 -90.00  176
 34  \w   -129.00 -41.00   0.50    0.50    --  -77.41 -15.00 -60.00  176
 35  \w   -129.00 -41.00   0.50    0.50    --  -77.41 -15.00  30.00  176
 36  \w     42.00  93.00   0.50    0.50    --   85.77 -95.00  90.00  102
 37  \w     11.00  84.00   0.50    0.50    --   54.62-125.00 150.00  146
 38  \w     30.00  96.00   0.50    0.50    --   78.60-111.00 150.00  132
 39  \w     30.00  96.00   0.50    0.50    --   78.60-111.00 -90.00  132
 40  \w     42.00  93.00   0.50    0.50    --   85.77 -95.00 -90.00  102
 41  \w     42.00  93.00   0.50    0.50    --   85.77 -95.00-150.00  102
 42  \w     11.00  63.00   0.50    0.50    --   54.62 -95.00-120.00  104
 43  \w     35.00  87.00   0.50    0.50    --   78.60 -95.00 120.00  104
 44  \w     22.00  74.00   0.50    0.50    --   65.76 -95.00  30.00  104
 45  \w     11.00  63.00   0.50    0.50    --   54.62 -95.00 -30.00  104
 46  \w     11.00  63.00   0.50    0.50    --   54.62 -95.00-180.00  104
;
_diffrn_measurement_device 'four-circle diffractometer'
_diffrn_measurement_device_type 'ROD, Synergy Custom system, HyPix-Arc 150'
_diffrn_measurement_method '\w scans'
_diffrn_orient_matrix_type 'CrysAlisPro convention (1999,Acta A55,543-557)'
_diffrn_orient_matrix_UB_11 -0.1259240000
_diffrn_orient_matrix_UB_12 0.0055595000
_diffrn_orient_matrix_UB_13 -0.0547510000
_diffrn_orient_matrix_UB_21 -0.0507793000
_diffrn_orient_matrix_UB_22 -0.1317232000
_diffrn_orient_matrix_UB_23 0.0539514000
_diffrn_orient_matrix_UB_31 -0.0522633000
_diffrn_orient_matrix_UB_32 0.1141519000
_diffrn_orient_matrix_UB_33 0.0650336000
_diffrn_radiation_monochromator mirror
_diffrn_radiation_probe x-ray
_diffrn_radiation_type 'Cu K\a'
_diffrn_radiation_wavelength 1.54184
_diffrn_reflns_av_R_equivalents 0.0798
_diffrn_reflns_av_unetI/netI 0.0450
_diffrn_reflns_Laue_measured_fraction_full 0.999
_diffrn_reflns_Laue_measured_fraction_max 0.966
_diffrn_reflns_limit_h_max 12
_diffrn_reflns_limit_h_min -12
_diffrn_reflns_limit_k_max 10
_diffrn_reflns_limit_k_min -10
_diffrn_reflns_limit_l_max 18
_diffrn_reflns_limit_l_min -18
_diffrn_reflns_number 27270
_diffrn_reflns_point_group_measured_fraction_full 0.968
_diffrn_reflns_point_group_measured_fraction_max 0.914
_diffrn_reflns_theta_full 67.684
_diffrn_reflns_theta_max 74.188
_diffrn_reflns_theta_min 2.888
_diffrn_source 'Rotating-anode X-ray tube'
_diffrn_source_type 'Rigaku (Cu) X-ray Source'
_exptl_absorpt_coefficient_mu 0.588
_exptl_absorpt_correction_T_max 1.00000
_exptl_absorpt_correction_T_min 0.63583
_exptl_absorpt_correction_type multi-scan
_exptl_absorpt_process_details
;
CrysAlisPro 1.171.41.122a (Rigaku Oxford Diffraction, 2021)
Empirical absorption correction using spherical harmonics,
implemented in SCALE3 ABSPACK scaling algorithm.
;
_exptl_crystal_colour 'clear light colourless'
_exptl_crystal_colour_lustre clear
_exptl_crystal_colour_modifier light
_exptl_crystal_colour_primary colourless
_exptl_crystal_density_diffrn 1.230
_exptl_crystal_description block
_exptl_crystal_F_000 568
_exptl_crystal_size_max 0.1
_exptl_crystal_size_mid 0.1
_exptl_crystal_size_min 0.1
_refine_diff_density_max 0.221
_refine_diff_density_min -0.174
_refine_diff_density_rms 0.042
_refine_ls_abs_structure_details
;
 Flack x determined using 1907 quotients [(I+)-(I-)]/[(I+)+(I-)]
 (Parsons, Flack and Wagner, Acta Cryst. B69 (2013) 249-259).
;
_refine_ls_abs_structure_Flack 0.16(14)
_refine_ls_extinction_coef 0.0034(7)
_refine_ls_extinction_expression Fc^*^=kFc[1+0.001xFc^2^\l^3^/sin(2\q)]^-1/4^
_refine_ls_extinction_method 'SHELXL-2019/2 (Sheldrick 2019)'
_refine_ls_goodness_of_fit_ref 1.140
_refine_ls_hydrogen_treatment constr
_refine_ls_matrix_type full
_refine_ls_number_parameters 364
_refine_ls_number_reflns 5318
_refine_ls_number_restraints 1
_refine_ls_restrained_S_all 1.140
_refine_ls_R_factor_all 0.0405
_refine_ls_R_factor_gt 0.0355
_refine_ls_shift/su_max 0.000
_refine_ls_shift/su_mean 0.000
_refine_ls_structure_factor_coef Fsqd
_refine_ls_weighting_details 'w=1/[\s^2^(Fo^2^)+(0.0645P)^2^+0.0033P] where P=(Fo^2^+2Fc^2^)/3'
_refine_ls_weighting_scheme calc
_refine_ls_wR_factor_gt 0.1035
_refine_ls_wR_factor_ref 0.1061
_reflns_Friedel_coverage 0.771
_reflns_Friedel_fraction_full 0.931
_reflns_Friedel_fraction_max 0.854
_reflns_number_gt 4874
_reflns_number_total 5318
_reflns_threshold_expression 'I > 2\s(I)'
_cod_data_source_file d4cy00145a2.cif
_cod_data_source_block zbw-3-1_auto
_cod_depositor_comments 'Adding full bibliography for 1571407.cif.'
_cod_database_code 1571407
_shelx_shelxl_version_number 2019/3
_chemical_oxdiff_formula C18H19NO
_shelx_space_group_comment
;
The symmetry employed for this shelxl refinement is uniquely defined
by the following loop, which should always be used as a source of
symmetry information in preference to the above space-group names.
They are only intended as comments.
;
_shelx_estimated_absorpt_t_max 0.944
_shelx_estimated_absorpt_t_min 0.944
_reflns_odcompleteness_completeness 99.96
_reflns_odcompleteness_iscentric 1
_reflns_odcompleteness_theta 66.97
_olex2_refinement_description
;
1. Fixed Uiso
 At 1.2 times of:
  All C(H) groups, All C(H,H) groups, All N(H) groups
 At 1.5 times of:
  All C(H,H,H) groups
2.a Ternary CH refined with riding coordinates:
 C005(H005), C00A(H00A), C00O(H00O), C00V(H00V)
2.b Secondary CH2 refined with riding coordinates:
 C00S(H00C,H00D), C00W(H00G,H00S), C00Z(H00E,H00F), C013(H01G,H01H)
2.c Aromatic/amide H refined with riding coordinates:
 N003(H003), N004(H004), C009(H009), C00B(H00B), C00H(H00H), C00I(H00I),
 C00J(H00J), C00K(H00K), C00L(H00L), C00M(H00M), C00N(H00N), C00P(H00P),
 C00Q(H00Q), C00R(H00R), C00T(H00T), C00U(H00U), C00X(H00X), C00Y(H00Y),
 C011(H011), C012(H012)
2.d Idealised Me refined as rotating group:
 C010(H01D,H01E,H01F), C014(H01A,H01B,H01C)
;
_olex2_submission_special_instructions 'No special instructions were received'
_oxdiff_exptl_absorpt_empirical_details
;
Empirical correction (ABSPACK) includes:
- Absorption correction using spherical harmonics
- Frame scaling
;
_oxdiff_exptl_absorpt_empirical_full_max 3.913
_oxdiff_exptl_absorpt_empirical_full_min 0.137

loop_
_space_group_symop_operation_xyz
'x, y, z'
'-x, y+1/2, -z'

loop_
_atom_site_label
_atom_site_type_symbol
_atom_site_fract_x
_atom_site_fract_y
_atom_site_fract_z
_atom_site_U_iso_or_equiv
_atom_site_adp_type
_atom_site_occupancy
_atom_site_site_symmetry_order
_atom_site_calc_flag
_atom_site_refinement_flags_posn
_atom_site_refinement_flags_adp
_atom_site_refinement_flags_occupancy
_atom_site_disorder_assembly
_atom_site_disorder_group
O001 O 0.33637(15) 0.36588(19) 0.41721(10) 0.0251(4) Uani 1 1 d . . . . .
O002 O 0.20931(16) 0.74713(19) 0.48809(10) 0.0266(4) Uani 1 1 d . . . . .
N003 N 0.33229(18) 0.4822(2) 0.55068(12) 0.0201(4) Uani 1 1 d . . . . .
H003 H 0.282042 0.556992 0.533567 0.024 Uiso 1 1 calc R U . . .
N004 N 0.20349(18) 0.6392(2) 0.35165(12) 0.0207(4) Uani 1 1 d . . . . .
H004 H 0.243662 0.555132 0.366525 0.025 Uiso 1 1 calc R U . . .
C005 C 0.1540(2) 0.6698(2) 0.26214(14) 0.0193(5) Uani 1 1 d . . . . .
H005 H 0.069999 0.619585 0.251937 0.023 Uiso 1 1 calc R U . . .
C006 C 0.5765(2) 0.6458(3) 0.94468(14) 0.0180(4) Uani 1 1 d . . . . .
C007 C 0.1069(2) 0.6922(3) -0.07332(14) 0.0188(5) Uani 1 1 d . . . . .
C008 C 0.4769(2) 0.6244(2) 0.76970(14) 0.0192(5) Uani 1 1 d . . . . .
C009 C 0.4890(2) 0.5345(3) 0.91931(14) 0.0215(5) Uani 1 1 d . . . . .
H009 H 0.462233 0.464228 0.961533 0.026 Uiso 1 1 calc R U . . .
C00A C 0.3823(2) 0.4669(3) 0.64097(14) 0.0192(5) Uani 1 1 d . . . . .
H00A H 0.315520 0.425813 0.678217 0.023 Uiso 1 1 calc R U . . .
C00B C 0.6118(2) 0.7483(2) 0.88102(14) 0.0200(5) Uani 1 1 d . . . . .
H00B H 0.669973 0.826722 0.896535 0.024 Uiso 1 1 calc R U . . .
C00C C 0.3685(2) 0.3744(3) 0.49598(14) 0.0202(5) Uani 1 1 d . . . . .
C00D C 0.6339(2) 0.6516(2) 1.03549(14) 0.0178(4) Uani 1 1 d . . . . .
C00E C 0.0606(2) 0.7222(2) -0.16525(14) 0.0191(5) Uani 1 1 d . . . . .
C00F C 0.1967(2) 0.6421(3) 0.10155(14) 0.0195(5) Uani 1 1 d . . . . .
C00G C 0.1823(2) 0.7501(3) 0.40874(14) 0.0200(5) Uani 1 1 d . . . . .
C00H C 0.2466(2) 0.7570(3) 0.05173(14) 0.0229(5) Uani 1 1 d . . . . .
H00H H 0.311778 0.819498 0.076750 0.027 Uiso 1 1 calc R U . . .
C00I C 0.2027(2) 0.7820(3) -0.03395(15) 0.0228(5) Uani 1 1 d . . . . .
H00I H 0.238192 0.861416 -0.066503 0.027 Uiso 1 1 calc R U . . .
C00J C -0.0676(2) 0.7036(3) -0.19131(15) 0.0206(5) Uani 1 1 d . . . . .
H00J H -0.124662 0.666233 -0.150630 0.025 Uiso 1 1 calc R U . . .
C00K C 0.5708(2) 0.5911(3) 1.10575(15) 0.0214(5) Uani 1 1 d . . . . .
H00K H 0.488075 0.551208 1.096069 0.026 Uiso 1 1 calc R U . . .
C00L C 0.6278(2) 0.5891(3) 1.18932(15) 0.0246(5) Uani 1 1 d . . . . .
H00L H 0.583991 0.547001 1.236159 0.030 Uiso 1 1 calc R U . . .
C00M C 0.5633(2) 0.7373(3) 0.79539(14) 0.0210(5) Uani 1 1 d . . . . .
H00M H 0.589417 0.808149 0.753297 0.025 Uiso 1 1 calc R U . . .
C00N C 0.7545(2) 0.7116(3) 1.05282(15) 0.0235(5) Uani 1 1 d . . . . .
H00N H 0.798858 0.753676 1.006244 0.028 Uiso 1 1 calc R U . . .
C00O C 0.1164(2) 0.8804(3) 0.36010(14) 0.0212(5) Uani 1 1 d . . . . .
H00O H 0.158832 0.978203 0.376392 0.025 Uiso 1 1 calc R U . . .
C00P C -0.1117(2) 0.7393(3) -0.27570(15) 0.0237(5) Uani 1 1 d . . . . .
H00P H -0.198831 0.727510 -0.291967 0.028 Uiso 1 1 calc R U . . .
C00Q C 0.0999(2) 0.5528(3) 0.06275(14) 0.0214(5) Uani 1 1 d . . . . .
H00Q H 0.063767 0.474231 0.095670 0.026 Uiso 1 1 calc R U . . .
C00R C 0.1421(2) 0.7737(3) -0.22717(14) 0.0236(5) Uani 1 1 d . . . . .
H00R H 0.229239 0.785728 -0.211249 0.028 Uiso 1 1 calc R U . . .
C00S C 0.4876(2) 0.3484(3) 0.63230(14) 0.0228(5) Uani 1 1 d . . . . .
H00C H 0.570798 0.398436 0.629028 0.027 Uiso 1 1 calc R U . . .
H00D H 0.490894 0.278586 0.682906 0.027 Uiso 1 1 calc R U . . .
C00T C -0.0296(2) 0.7918(3) -0.33626(15) 0.0266(5) Uani 1 1 d . . . . .
H00T H -0.060047 0.816599 -0.393875 0.032 Uiso 1 1 calc R U . . .
C00U C 0.4397(2) 0.5239(3) 0.83342(14) 0.0226(5) Uani 1 1 d . . . . .
H00U H 0.379999 0.446995 0.818175 0.027 Uiso 1 1 calc R U . . .
C00V C 0.4530(2) 0.2621(3) 0.54706(14) 0.0216(5) Uani 1 1 d . . . . .
H00V H 0.530811 0.241346 0.514760 0.026 Uiso 1 1 calc R U . . .
C00W C 0.2444(2) 0.6139(3) 0.19519(14) 0.0224(5) Uani 1 1 d . . . . .
H00G H 0.326801 0.665356 0.205496 0.027 Uiso 1 1 calc R U . . .
H00S H 0.258356 0.503964 0.203649 0.027 Uiso 1 1 calc R U . . .
C00X C 0.0980(2) 0.8080(3) -0.31207(16) 0.0266(5) Uani 1 1 d . . . . .
H00X H 0.155195 0.842450 -0.353545 0.032 Uiso 1 1 calc R U . . .
C00Y C 0.0560(2) 0.5775(2) -0.02328(15) 0.0208(5) Uani 1 1 d . . . . .
H00Y H -0.009566 0.515515 -0.048236 0.025 Uiso 1 1 calc R U . . .
C00Z C 0.4265(2) 0.6208(3) 0.67549(15) 0.0217(5) Uani 1 1 d . . . . .
H00E H 0.493422 0.658181 0.638201 0.026 Uiso 1 1 calc R U . . .
H00F H 0.354768 0.692369 0.669046 0.026 Uiso 1 1 calc R U . . .
C010 C -0.0224(2) 0.8860(3) 0.38254(16) 0.0308(6) Uani 1 1 d . . . . .
H01D H -0.062722 0.788798 0.367874 0.046 Uiso 1 1 calc R U . . .
H01E H -0.065454 0.966967 0.348967 0.046 Uiso 1 1 calc R U . . .
H01F H -0.028122 0.905817 0.445163 0.046 Uiso 1 1 calc R U . . .
C011 C 0.7484(2) 0.6479(3) 1.20516(15) 0.0262(5) Uani 1 1 d . . . . .
H011 H 0.787673 0.644806 1.262259 0.031 Uiso 1 1 calc R U . . .
C012 C 0.8107(2) 0.7112(3) 1.13636(16) 0.0268(5) Uani 1 1 d . . . . .
H012 H 0.892099 0.754388 1.146699 0.032 Uiso 1 1 calc R U . . .
C013 C 0.1367(2) 0.8431(3) 0.26410(14) 0.0220(5) Uani 1 1 d . . . . .
H01G H 0.212738 0.895053 0.243989 0.026 Uiso 1 1 calc R U . . .
H01H H 0.062726 0.874162 0.226335 0.026 Uiso 1 1 calc R U . . .
C014 C 0.3800(3) 0.1150(3) 0.55979(15) 0.0296(6) Uani 1 1 d . . . . .
H01A H 0.304542 0.136263 0.592099 0.044 Uiso 1 1 calc R U . . .
H01B H 0.433856 0.042763 0.592817 0.044 Uiso 1 1 calc R U . . .
H01C H 0.354802 0.071856 0.502610 0.044 Uiso 1 1 calc R U . . .

loop_
_atom_site_aniso_label
_atom_site_aniso_U_11
_atom_site_aniso_U_22
_atom_site_aniso_U_33
_atom_site_aniso_U_23
_atom_site_aniso_U_13
_atom_site_aniso_U_12
O001 0.0328(9) 0.0283(8) 0.0135(7) -0.0027(7) -0.0067(7) 0.0041(7)
O002 0.0354(9) 0.0294(8) 0.0146(8) -0.0011(7) -0.0045(7) 0.0077(7)
N003 0.0230(10) 0.0241(9) 0.0128(9) -0.0013(7) -0.0043(8) 0.0034(8)
N004 0.0269(10) 0.0208(9) 0.0139(9) 0.0015(7) -0.0041(8) 0.0035(8)
C005 0.0242(12) 0.0210(11) 0.0122(10) 0.0014(8) -0.0043(9) 0.0010(9)
C006 0.0194(10) 0.0198(10) 0.0147(10) -0.0014(8) 0.0003(8) 0.0039(9)
C007 0.0228(11) 0.0189(10) 0.0148(11) -0.0007(8) 0.0010(9) 0.0026(8)
C008 0.0213(11) 0.0213(10) 0.0148(11) -0.0013(8) 0.0001(9) 0.0025(9)
C009 0.0275(13) 0.0219(10) 0.0150(11) 0.0022(9) 0.0014(9) -0.0028(9)
C00A 0.0207(11) 0.0251(11) 0.0117(11) 0.0008(8) -0.0014(9) -0.0002(9)
C00B 0.0213(11) 0.0199(10) 0.0184(11) -0.0013(9) -0.0022(9) -0.0026(9)
C00C 0.0220(11) 0.0228(11) 0.0154(10) -0.0012(9) -0.0009(9) -0.0004(9)
C00D 0.0213(11) 0.0169(10) 0.0150(10) -0.0028(9) -0.0018(9) 0.0039(9)
C00E 0.0248(11) 0.0162(10) 0.0160(10) -0.0027(8) -0.0019(9) 0.0026(8)
C00F 0.0214(11) 0.0213(10) 0.0156(11) -0.0020(9) 0.0004(9) 0.0055(9)
C00G 0.0206(11) 0.0235(11) 0.0158(11) 0.0001(9) -0.0015(8) 0.0011(9)
C00H 0.0231(11) 0.0259(11) 0.0192(11) -0.0027(9) -0.0030(9) -0.0037(9)
C00I 0.0269(12) 0.0228(11) 0.0185(11) 0.0004(9) -0.0003(9) -0.0040(9)
C00J 0.0264(12) 0.0200(10) 0.0154(11) -0.0023(8) -0.0003(9) 0.0005(9)
C00K 0.0238(11) 0.0224(10) 0.0178(11) -0.0013(9) -0.0007(9) 0.0007(9)
C00L 0.0339(13) 0.0255(11) 0.0145(11) -0.0001(9) 0.0010(10) 0.0021(10)
C00M 0.0240(11) 0.0212(10) 0.0179(11) 0.0032(9) 0.0012(9) -0.0002(9)
C00N 0.0250(12) 0.0269(11) 0.0185(11) -0.0007(9) -0.0008(9) -0.0001(9)
C00O 0.0252(12) 0.0213(10) 0.0166(10) -0.0011(9) -0.0033(9) 0.0019(9)
C00P 0.0263(12) 0.0226(11) 0.0214(11) -0.0046(9) -0.0056(10) 0.0022(9)
C00Q 0.0253(12) 0.0210(11) 0.0178(11) 0.0019(9) 0.0013(9) -0.0005(9)
C00R 0.0257(12) 0.0258(11) 0.0191(11) -0.0006(10) 0.0002(9) 0.0014(10)
C00S 0.0288(12) 0.0263(11) 0.0128(10) -0.0015(9) -0.0039(9) 0.0047(10)
C00T 0.0382(14) 0.0258(12) 0.0151(11) 0.0001(9) -0.0054(10) 0.0047(10)
C00U 0.0284(12) 0.0222(11) 0.0167(11) -0.0017(9) -0.0031(9) -0.0053(10)
C00V 0.0279(11) 0.0239(11) 0.0125(10) -0.0016(9) -0.0033(9) 0.0045(10)
C00W 0.0259(12) 0.0255(12) 0.0155(11) 0.0015(9) -0.0025(9) 0.0063(9)
C00X 0.0348(14) 0.0269(12) 0.0184(12) 0.0024(9) 0.0045(10) 0.0011(10)
C00Y 0.0225(11) 0.0202(10) 0.0193(11) -0.0020(9) -0.0013(9) -0.0001(9)
C00Z 0.0275(12) 0.0217(11) 0.0156(11) 0.0010(9) -0.0018(9) 0.0007(9)
C010 0.0283(13) 0.0357(13) 0.0283(13) 0.0024(11) -0.0007(11) 0.0068(11)
C011 0.0332(13) 0.0285(12) 0.0160(11) -0.0036(10) -0.0084(10) 0.0072(10)
C012 0.0240(12) 0.0313(12) 0.0244(12) -0.0035(10) -0.0062(10) -0.0006(10)
C013 0.0273(12) 0.0214(11) 0.0168(11) 0.0005(9) -0.0035(9) 0.0012(9)
C014 0.0435(15) 0.0245(12) 0.0205(12) -0.0020(10) -0.0014(11) 0.0024(11)

loop_
_atom_type_symbol
_atom_type_description
_atom_type_scat_dispersion_real
_atom_type_scat_dispersion_imag
_atom_type_scat_source
C C 0.0181 0.0091 'International Tables Vol C Tables 4.2.6.8 and 6.1.1.4'
H H 0.0000 0.0000 'International Tables Vol C Tables 4.2.6.8 and 6.1.1.4'
N N 0.0311 0.0180 'International Tables Vol C Tables 4.2.6.8 and 6.1.1.4'
O O 0.0492 0.0322 'International Tables Vol C Tables 4.2.6.8 and 6.1.1.4'

loop_
_geom_angle_atom_site_label_1
_geom_angle_atom_site_label_2
_geom_angle_atom_site_label_3
_geom_angle
_geom_angle_site_symmetry_1
_geom_angle_site_symmetry_3
_geom_angle_publ_flag
C00A N003 H003 122.4 . . ?
C00C N003 H003 122.4 . . ?
C00C N003 C00A 115.12(17) . . ?
C005 N004 H004 122.9 . . ?
C00G N004 H004 122.9 . . ?
C00G N004 C005 114.26(17) . . ?
N004 C005 H005 109.7 . . ?
N004 C005 C00W 111.21(18) . . ?
N004 C005 C013 101.64(17) . . ?
C00W C005 H005 109.7 . . ?
C00W C005 C013 114.5(2) . . ?
C013 C005 H005 109.7 . . ?
C009 C006 C00B 117.46(19) . . ?
C009 C006 C00D 121.3(2) . . ?
C00B C006 C00D 121.24(19) . . ?
C00I C007 C00E 120.2(2) . . ?
C00Y C007 C00E 121.99(19) . . ?
C00Y C007 C00I 117.8(2) . . ?
C00M C008 C00Z 118.6(2) . . ?
C00U C008 C00M 117.57(19) . . ?
C00U C008 C00Z 123.80(19) . . ?
C006 C009 H009 119.2 . . ?
C00U C009 C006 121.5(2) . . ?
C00U C009 H009 119.2 . . ?
N003 C00A H00A 109.9 . . ?
N003 C00A C00S 102.19(17) . . ?
N003 C00A C00Z 109.63(17) . . ?
C00S C00A H00A 109.9 . . ?
C00Z C00A H00A 109.9 . . ?
C00Z C00A C00S 115.12(19) . . ?
C006 C00B H00B 119.5 . . ?
C00M C00B C006 121.0(2) . . ?
C00M C00B H00B 119.5 . . ?
O001 C00C N003 125.4(2) . . ?
O001 C00C C00V 125.8(2) . . ?
N003 C00C C00V 108.76(18) . . ?
C00K C00D C006 121.01(19) . . ?
C00N C00D C006 121.1(2) . . ?
C00N C00D C00K 117.82(19) . . ?
C00J C00E C007 121.0(2) . . ?
C00R C00E C007 121.04(19) . . ?
C00R C00E C00J 118.0(2) . . ?
C00H C00F C00Q 117.9(2) . . ?
C00H C00F C00W 121.4(2) . . ?
C00Q C00F C00W 120.7(2) . . ?
O002 C00G N004 126.1(2) . . ?
O002 C00G C00O 125.2(2) . . ?
N004 C00G C00O 108.76(18) . . ?
C00F C00H H00H 119.5 . . ?
C00I C00H C00F 121.1(2) . . ?
C00I C00H H00H 119.5 . . ?
C007 C00I H00I 119.4 . . ?
C00H C00I C007 121.2(2) . . ?
C00H C00I H00I 119.4 . . ?
C00E C00J H00J 119.6 . . ?
C00P C00J C00E 120.9(2) . . ?
C00P C00J H00J 119.6 . . ?
C00D C00K H00K 119.6 . . ?
C00L C00K C00D 120.7(2) . . ?
C00L C00K H00K 119.6 . . ?
C00K C00L H00L 119.7 . . ?
C00K C00L C011 120.7(2) . . ?
C011 C00L H00L 119.7 . . ?
C008 C00M H00M 119.2 . . ?
C00B C00M C008 121.5(2) . . ?
C00B C00M H00M 119.2 . . ?
C00D C00N H00N 119.3 . . ?
C012 C00N C00D 121.4(2) . . ?
C012 C00N H00N 119.3 . . ?
C00G C00O H00O 110.0 . . ?
C00G C00O C010 109.7(2) . . ?
C00G C00O C013 102.93(18) . . ?
C010 C00O H00O 110.0 . . ?
C010 C00O C013 113.98(18) . . ?
C013 C00O H00O 110.0 . . ?
C00J C00P H00P 119.8 . . ?
C00T C00P C00J 120.4(2) . . ?
C00T C00P H00P 119.8 . . ?
C00F C00Q H00Q 119.5 . . ?
C00Y C00Q C00F 121.0(2) . . ?
C00Y C00Q H00Q 119.5 . . ?
C00E C00R H00R 119.4 . . ?
C00E C00R C00X 121.2(2) . . ?
C00X C00R H00R 119.4 . . ?
C00A C00S H00C 110.6 . . ?
C00A C00S H00D 110.6 . . ?
H00C C00S H00D 108.8 . . ?
C00V C00S C00A 105.48(17) . . ?
C00V C00S H00C 110.6 . . ?
C00V C00S H00D 110.6 . . ?
C00P C00T H00T 120.3 . . ?
C00P C00T C00X 119.5(2) . . ?
C00X C00T H00T 120.3 . . ?
C008 C00U C009 120.9(2) . . ?
C008 C00U H00U 119.5 . . ?
C009 C00U H00U 119.5 . . ?
C00C C00V C00S 102.78(18) . . ?
C00C C00V H00V 110.1 . . ?
C00C C00V C014 109.22(19) . . ?
C00S C00V H00V 110.1 . . ?
C014 C00V C00S 114.38(19) . . ?
C014 C00V H00V 110.1 . . ?
C005 C00W H00G 109.0 . . ?
C005 C00W H00S 109.0 . . ?
C00F C00W C005 113.13(18) . . ?
C00F C00W H00G 109.0 . . ?
C00F C00W H00S 109.0 . . ?
H00G C00W H00S 107.8 . . ?
C00R C00X H00X 120.0 . . ?
C00T C00X C00R 120.1(2) . . ?
C00T C00X H00X 120.0 . . ?
C007 C00Y H00Y 119.6 . . ?
C00Q C00Y C007 120.9(2) . . ?
C00Q C00Y H00Y 119.6 . . ?
C008 C00Z C00A 115.93(18) . . ?
C008 C00Z H00E 108.3 . . ?
C008 C00Z H00F 108.3 . . ?
C00A C00Z H00E 108.3 . . ?
C00A C00Z H00F 108.3 . . ?
H00E C00Z H00F 107.4 . . ?
C00O C010 H01D 109.5 . . ?
C00O C010 H01E 109.5 . . ?
C00O C010 H01F 109.5 . . ?
H01D C010 H01E 109.5 . . ?
H01D C010 H01F 109.5 . . ?
H01E C010 H01F 109.5 . . ?
C00L C011 H011 120.4 . . ?
C012 C011 C00L 119.1(2) . . ?
C012 C011 H011 120.4 . . ?
C00N C012 C011 120.2(2) . . ?
C00N C012 H012 119.9 . . ?
C011 C012 H012 119.9 . . ?
C005 C013 H01G 110.8 . . ?
C005 C013 H01H 110.8 . . ?
C00O C013 C005 104.75(18) . . ?
C00O C013 H01G 110.8 . . ?
C00O C013 H01H 110.8 . . ?
H01G C013 H01H 108.9 . . ?
C00V C014 H01A 109.5 . . ?
C00V C014 H01B 109.5 . . ?
C00V C014 H01C 109.5 . . ?
H01A C014 H01B 109.5 . . ?
H01A C014 H01C 109.5 . . ?
H01B C014 H01C 109.5 . . ?

loop_
_geom_bond_atom_site_label_1
_geom_bond_atom_site_label_2
_geom_bond_distance
_geom_bond_site_symmetry_2
_geom_bond_publ_flag
O001 C00C 1.239(2) . ?
O002 C00G 1.235(3) . ?
N003 H003 0.8800 . ?
N003 C00A 1.462(2) . ?
N003 C00C 1.338(3) . ?
N004 H004 0.8800 . ?
N004 C005 1.468(2) . ?
N004 C00G 1.340(3) . ?
C005 H005 1.0000 . ?
C005 C00W 1.522(3) . ?
C005 C013 1.542(3) . ?
C006 C009 1.394(3) . ?
C006 C00B 1.395(3) . ?
C006 C00D 1.491(3) . ?
C007 C00E 1.492(3) . ?
C007 C00I 1.400(3) . ?
C007 C00Y 1.395(3) . ?
C008 C00M 1.397(3) . ?
C008 C00U 1.391(3) . ?
C008 C00Z 1.514(3) . ?
C009 H009 0.9500 . ?
C009 C00U 1.394(3) . ?
C00A H00A 1.0000 . ?
C00A C00S 1.541(3) . ?
C00A C00Z 1.524(3) . ?
C00B H00B 0.9500 . ?
C00B C00M 1.388(3) . ?
C00C C00V 1.526(3) . ?
C00D C00K 1.402(3) . ?
C00D C00N 1.397(3) . ?
C00E C00J 1.406(3) . ?
C00E C00R 1.391(3) . ?
C00F C00H 1.391(3) . ?
C00F C00Q 1.402(3) . ?
C00F C00W 1.517(3) . ?
C00G C00O 1.522(3) . ?
C00H H00H 0.9500 . ?
C00H C00I 1.388(3) . ?
C00I H00I 0.9500 . ?
C00J H00J 0.9500 . ?
C00J C00P 1.389(3) . ?
C00K H00K 0.9500 . ?
C00K C00L 1.388(3) . ?
C00L H00L 0.9500 . ?
C00L C011 1.390(4) . ?
C00M H00M 0.9500 . ?
C00N H00N 0.9500 . ?
C00N C012 1.384(3) . ?
C00O H00O 1.0000 . ?
C00O C010 1.530(3) . ?
C00O C013 1.533(3) . ?
C00P H00P 0.9500 . ?
C00P C00T 1.385(4) . ?
C00Q H00Q 0.9500 . ?
C00Q C00Y 1.393(3) . ?
C00R H00R 0.9500 . ?
C00R C00X 1.393(3) . ?
C00S H00C 0.9900 . ?
C00S H00D 0.9900 . ?
C00S C00V 1.540(3) . ?
C00T H00T 0.9500 . ?
C00T C00X 1.392(4) . ?
C00U H00U 0.9500 . ?
C00V H00V 1.0000 . ?
C00V C014 1.530(3) . ?
C00W H00G 0.9900 . ?
C00W H00S 0.9900 . ?
C00X H00X 0.9500 . ?
C00Y H00Y 0.9500 . ?
C00Z H00E 0.9900 . ?
C00Z H00F 0.9900 . ?
C010 H01D 0.9800 . ?
C010 H01E 0.9800 . ?
C010 H01F 0.9800 . ?
C011 H011 0.9500 . ?
C011 C012 1.389(4) . ?
C012 H012 0.9500 . ?
C013 H01G 0.9900 . ?
C013 H01H 0.9900 . ?
C014 H01A 0.9800 . ?
C014 H01B 0.9800 . ?
C014 H01C 0.9800 . ?

loop_
_geom_torsion_atom_site_label_1
_geom_torsion_atom_site_label_2
_geom_torsion_atom_site_label_3
_geom_torsion_atom_site_label_4
_geom_torsion
_geom_torsion_site_symmetry_1
_geom_torsion_site_symmetry_2
_geom_torsion_site_symmetry_3
_geom_torsion_site_symmetry_4
_geom_torsion_publ_flag
O001 C00C C00V C00S 166.1(2) . . . . ?
O001 C00C C00V C014 -72.1(3) . . . . ?
O002 C00G C00O C010 -72.1(3) . . . . ?
O002 C00G C00O C013 166.2(2) . . . . ?
N003 C00A C00S C00V -22.3(2) . . . . ?
N003 C00A C00Z C008 177.99(18) . . . . ?
N003 C00C C00V C00S -15.2(2) . . . . ?
N003 C00C C00V C014 106.6(2) . . . . ?
N004 C005 C00W C00F 179.55(18) . . . . ?
N004 C005 C013 C00O -26.6(2) . . . . ?
N004 C00G C00O C010 106.8(2) . . . . ?
N004 C00G C00O C013 -14.9(2) . . . . ?
C005 N004 C00G O002 176.2(2) . . . . ?
C005 N004 C00G C00O -2.6(3) . . . . ?
C006 C009 C00U C008 0.2(4) . . . . ?
C006 C00B C00M C008 0.4(3) . . . . ?
C006 C00D C00K C00L 176.3(2) . . . . ?
C006 C00D C00N C012 -177.1(2) . . . . ?
C007 C00E C00J C00P 176.6(2) . . . . ?
C007 C00E C00R C00X -177.2(2) . . . . ?
C009 C006 C00B C00M -1.3(3) . . . . ?
C009 C006 C00D C00K -25.9(3) . . . . ?
C009 C006 C00D C00N 151.4(2) . . . . ?
C00A N003 C00C O001 179.6(2) . . . . ?
C00A N003 C00C C00V 0.9(3) . . . . ?
C00A C00S C00V C00C 22.9(2) . . . . ?
C00A C00S C00V C014 -95.3(2) . . . . ?
C00B C006 C009 C00U 1.0(3) . . . . ?
C00B C006 C00D C00K 156.5(2) . . . . ?
C00B C006 C00D C00N -26.2(3) . . . . ?
C00C N003 C00A C00S 13.8(3) . . . . ?
C00C N003 C00A C00Z 136.4(2) . . . . ?
C00D C006 C009 C00U -176.7(2) . . . . ?
C00D C006 C00B C00M 176.4(2) . . . . ?
C00D C00K C00L C011 0.5(3) . . . . ?
C00D C00N C012 C011 1.1(4) . . . . ?
C00E C007 C00I C00H 179.5(2) . . . . ?
C00E C007 C00Y C00Q -179.3(2) . . . . ?
C00E C00J C00P C00T 1.0(3) . . . . ?
C00E C00R C00X C00T 0.4(4) . . . . ?
C00F C00H C00I C007 -0.2(4) . . . . ?
C00F C00Q C00Y C007 -0.1(3) . . . . ?
C00G N004 C005 C00W 141.0(2) . . . . ?
C00G N004 C005 C013 18.8(3) . . . . ?
C00G C00O C013 C005 25.6(2) . . . . ?
C00H C00F C00Q C00Y 0.6(3) . . . . ?
C00H C00F C00W C005 104.7(3) . . . . ?
C00I C007 C00E C00J -143.9(2) . . . . ?
C00I C007 C00E C00R 34.2(3) . . . . ?
C00I C007 C00Y C00Q -0.5(3) . . . . ?
C00J C00E C00R C00X 0.9(3) . . . . ?
C00J C00P C00T C00X 0.3(4) . . . . ?
C00K C00D C00N C012 0.3(3) . . . . ?
C00K C00L C011 C012 1.0(4) . . . . ?
C00L C011 C012 C00N -1.8(4) . . . . ?
C00M C008 C00U C009 -1.1(3) . . . . ?
C00M C008 C00Z C00A 154.2(2) . . . . ?
C00N C00D C00K C00L -1.1(3) . . . . ?
C00P C00T C00X C00R -1.0(4) . . . . ?
C00Q C00F C00H C00I -0.5(3) . . . . ?
C00Q C00F C00W C005 -74.9(3) . . . . ?
C00R C00E C00J C00P -1.6(3) . . . . ?
C00S C00A C00Z C008 -67.5(3) . . . . ?
C00U C008 C00M C00B 0.8(3) . . . . ?
C00U C008 C00Z C00A -27.6(3) . . . . ?
C00W C005 C013 C00O -146.62(18) . . . . ?
C00W C00F C00H C00I 179.9(2) . . . . ?
C00W C00F C00Q C00Y -179.7(2) . . . . ?
C00Y C007 C00E C00J 34.9(3) . . . . ?
C00Y C007 C00E C00R -147.0(2) . . . . ?
C00Y C007 C00I C00H 0.7(3) . . . . ?
C00Z C008 C00M C00B 179.1(2) . . . . ?
C00Z C008 C00U C009 -179.3(2) . . . . ?
C00Z C00A C00S C00V -141.0(2) . . . . ?
C010 C00O C013 C005 -93.2(2) . . . . ?
C013 C005 C00W C00F -65.9(3) . . . . ?
